data_4350164
loop_
_publ_author_name
'Takaoka, Kanji'
'Kawano, Masaki'
'Hozumi, Toshiya'
'Ohkoshi, Shin-Ichi'
'Fujita, Makoto'

_publ_contact_author 'Masaki Kawano'
_publ_section_title
;
 2D hydrogen-bonded square-grid coordination networks with a
 substitution-active metal site.
;
_journal_issue 10
_journal_name_full 'Inorganic chemistry'
_journal_page_first 3976
_journal_page_last 3982
_journal_paper_doi 10.1021/ic052138u
_journal_volume 45
_journal_year 2006
_chemical_formula_sum 'C40 H28 Co N6 O20'
_chemical_formula_weight 971.61
_space_group_IT_number 60
_space_group_name_Hall '-P 2n 2ab'
_space_group_name_H-M_alt 'P b c n'
_symmetry_cell_setting orthorhombic
_symmetry_space_group_name_H-M 'P b c n'
_atom_sites_solution_hydrogens geom
_atom_sites_solution_primary direct
_atom_sites_solution_secondary difmap
_audit_creation_method SHELXL-97
_cell_angle_alpha 90.00
_cell_angle_beta 90.00
_cell_angle_gamma 90.00
_cell_formula_units_Z 4
_cell_length_a 23.677(3)
_cell_length_b 20.576(2)
_cell_length_c 8.7155(9)
_cell_measurement_temperature 80(2)
_cell_volume 4246.0(8)
_computing_cell_refinement 'Bruker SMART'
_computing_data_collection 'Bruker SMART'
_computing_data_reduction 'Bruker SHELXTL'
_computing_molecular_graphics 'Bruker XSHELL'
_computing_publication_material 'Bruker SHELXTL'
_computing_structure_refinement 'SHELXL-97 (Sheldrick, 1997)'
_computing_structure_solution 'SHELXS-97 (Sheldrick, 1990)'
_diffrn_ambient_temperature 80(2)
_diffrn_measured_fraction_theta_full 0.947
_diffrn_measured_fraction_theta_max 0.947
_diffrn_measurement_device_type 'Bruker SMART CCD area detector system'
_diffrn_radiation_monochromator graphite
_diffrn_radiation_source 'fine-focus sealed tube'
_diffrn_radiation_type MoK\a
_diffrn_radiation_wavelength 0.71073
_diffrn_reflns_av_R_equivalents 0.1026
_diffrn_reflns_av_sigmaI/netI 0.1138
_diffrn_reflns_limit_h_max 30
_diffrn_reflns_limit_h_min -31
_diffrn_reflns_limit_k_max 26
_diffrn_reflns_limit_k_min -26
_diffrn_reflns_limit_l_max 11
_diffrn_reflns_limit_l_min -11
_diffrn_reflns_number 45347
_diffrn_reflns_theta_full 28.76
_diffrn_reflns_theta_max 28.76
_diffrn_reflns_theta_min 2.62
_exptl_absorpt_coefficient_mu 0.495
_exptl_absorpt_correction_T_max 0.9522
_exptl_absorpt_correction_T_min 0.9294
_exptl_crystal_colour yellow
_exptl_crystal_density_diffrn 1.520
_exptl_crystal_density_method 'not measured'
_exptl_crystal_description block
_exptl_crystal_F_000 1988
_exptl_crystal_size_max 0.15
_exptl_crystal_size_mid 0.15
_exptl_crystal_size_min 0.10
_refine_diff_density_max 1.012
_refine_diff_density_min -0.984
_refine_diff_density_rms 0.135
_refine_ls_extinction_method none
_refine_ls_goodness_of_fit_ref 1.137
_refine_ls_hydrogen_treatment mixed
_refine_ls_matrix_type full
_refine_ls_number_parameters 379
_refine_ls_number_reflns 5235
_refine_ls_number_restraints 173
_refine_ls_restrained_S_all 1.155
_refine_ls_R_factor_all 0.1770
_refine_ls_R_factor_gt 0.0985
_refine_ls_shift/su_max 0.006
_refine_ls_shift/su_mean 0.000
_refine_ls_structure_factor_coef Fsqd
_refine_ls_weighting_details 'calc w=1/[\s^2^(Fo^2^)+(0.1392P)^2^+16.0087P] where P=(Fo^2^+2Fc^2^)/3'
_refine_ls_weighting_scheme calc
_refine_ls_wR_factor_gt 0.2592
_refine_ls_wR_factor_ref 0.3340
_reflns_number_gt 2866
_reflns_number_total 5235
_reflns_threshold_expression >2sigma(I)
_cod_data_source_file ic052138usi20060318_034756.cif
_cod_data_source_block pbcn_Co_80k_H2O_again
_cod_depositor_comments
;
The following automatic conversions were performed:

data item '_symmetry_cell_setting' value 'Orthorhombic' was changed
to 'orthorhombic' in accordance with the
/home/saulius/struct/COD-crude-data/automatic-downloads/DataCite-retrospective/ACS/depositions/lib/dictionaries/cif_core.dic
dictionary named 'cif_core.dic' version 2.4.2 last updated on
2011-04-26.

Automatic conversion script
Id: cif_fix_values 6909 2019-04-08 15:41:33Z antanas 
;
_cod_original_sg_symbol_H-M Pbcn
_cod_database_code 4350164

loop_
_symmetry_equiv_pos_as_xyz
'x, y, z'
'-x+1/2, -y+1/2, z+1/2'
'-x, y, -z+1/2'
'x+1/2, -y+1/2, -z'
'-x, -y, -z'
'x-1/2, y-1/2, -z-1/2'
'x, -y, z-1/2'
'-x-1/2, y-1/2, z'

loop_
_atom_site_label
_atom_site_type_symbol
_atom_site_fract_x
_atom_site_fract_y
_atom_site_fract_z
_atom_site_U_iso_or_equiv
_atom_site_adp_type
_atom_site_occupancy
_atom_site_symmetry_multiplicity
_atom_site_calc_flag
_atom_site_refinement_flags
_atom_site_disorder_assembly
_atom_site_disorder_group
Co1 Co 1.0000 0.79610(5) 0.2500 0.0309(4) Uani 1 2 d S . .
N1 N 0.93569(18) 0.7219(2) 0.2632(6) 0.0300(11) Uani 1 1 d . . .
N2 N 0.93521(18) 0.8683(2) 0.2750(6) 0.0340(12) Uani 1 1 d . . .
O1 O 0.99148(17) 0.7957(2) 0.0117(6) 0.0472(12) Uani 1 1 d . . .
O2 O 0.86207(15) 0.48935(19) 0.3066(5) 0.0350(10) Uani 1 1 d . . .
O3 O 0.76892(16) 0.40738(18) 0.3285(5) 0.0355(10) Uani 1 1 d . A .
C1 C 0.8888(2) 0.7257(3) 0.1759(8) 0.0324(13) Uani 1 1 d . . .
H1 H 0.8856 0.7610 0.1060 0.039 Uiso 1 1 calc R . .
C2 C 0.8450(2) 0.6811(3) 0.1824(7) 0.0305(12) Uani 1 1 d . . .
H2 H 0.8128 0.6862 0.1185 0.037 Uiso 1 1 calc R . .
C3 C 0.9387(2) 0.6705(3) 0.3596(8) 0.0367(14) Uani 1 1 d . . .
H3 H 0.9715 0.6663 0.4219 0.044 Uiso 1 1 calc R . .
C4 C 0.8975(2) 0.6239(3) 0.3730(8) 0.0388(14) Uani 1 1 d . . .
H4 H 0.9022 0.5888 0.4425 0.047 Uiso 1 1 calc R . .
C5 C 0.8486(2) 0.6285(3) 0.2841(7) 0.0333(14) Uani 1 1 d . . .
C6 C 0.8008(2) 0.5824(3) 0.2943(7) 0.0336(13) Uani 1 1 d . . .
C7 C 0.7449(2) 0.6066(3) 0.2884(8) 0.0386(15) Uani 1 1 d . . .
H7 H 0.7390 0.6521 0.2796 0.046 Uiso 1 1 calc R . .
C8 C 0.6993(2) 0.5659(3) 0.2951(8) 0.0384(15) Uani 1 1 d . . .
H8 H 0.6623 0.5837 0.2919 0.046 Uiso 1 1 calc R . .
C9 C 0.8083(2) 0.5152(3) 0.3108(8) 0.0333(13) Uani 1 1 d . . .
C10 C 0.7611(2) 0.4737(3) 0.3170(8) 0.0333(13) Uani 1 1 d . . .
C11 C 0.7061(2) 0.4985(3) 0.3064(8) 0.0371(14) Uani 1 1 d . . .
C12 C 0.6564(2) 0.4540(3) 0.3009(8) 0.0350(13) Uani 1 1 d . . .
C13 C 0.6137(2) 0.4646(3) 0.1952(9) 0.0396(15) Uani 1 1 d . . .
H13 H 0.6150 0.5014 0.1294 0.047 Uiso 1 1 calc R . .
C14 C 0.6510(2) 0.4006(3) 0.3977(8) 0.0341(13) Uani 1 1 d . . .
H14 H 0.6788 0.3924 0.4739 0.041 Uiso 1 1 calc R . .
C15 C 0.9308(2) 0.9211(3) 0.1861(8) 0.0366(14) Uani 1 1 d . . .
H15 H 0.9598 0.9292 0.1130 0.044 Uiso 1 1 calc R . .
C16 C 0.8951(2) 0.8593(3) 0.3830(8) 0.0347(13) Uani 1 1 d . . .
H16 H 0.8985 0.8235 0.4512 0.042 Uiso 1 1 calc R . .
C20 C 0.8789(2) 0.4547(3) 0.4424(9) 0.0409(15) Uani 1 1 d . . .
H20A H 0.8506 0.4210 0.4677 0.049 Uiso 1 1 calc R . .
H20B H 0.8818 0.4851 0.5303 0.049 Uiso 1 1 calc R . .
C21 C 0.9358(3) 0.4235(4) 0.4117(12) 0.067(2) Uani 1 1 d . . .
H21A H 0.9453 0.3955 0.5004 0.080 Uiso 1 1 calc R . .
H21B H 0.9319 0.3949 0.3211 0.080 Uiso 1 1 calc R . .
C22 C 0.7875(3) 0.3754(3) 0.1895(9) 0.0525(18) Uani 1 1 d D . .
O4 O 0.9799(2) 0.4640(4) 0.3865(8) 0.089(2) Uani 1 1 d . . .
C23 C 0.7600(13) 0.3087(9) 0.205(6) 0.053(9) Uani 0.524(14) 1 d PD A 1
O6 O 0.7888(7) 0.2708(5) 0.3208(15) 0.088(5) Uani 0.524(14) 1 d P A 1
C24 C 0.756(2) 0.3116(15) 0.163(7) 0.086(19) Uani 0.476(14) 1 d PD A 2
O5 O 0.7735(6) 0.2738(5) 0.0516(15) 0.068(4) Uani 0.476(14) 1 d P A 2
N10 N 0.9126(9) 0.2605(13) 0.237(2) 0.169(10) Uani 0.60 1 d PDU B 3
O10 O 0.8886(6) 0.2585(7) 0.1378(19) 0.110(5) Uani 0.60 1 d PDU B 3
O11 O 0.8933(15) 0.260(2) 0.345(2) 0.276(13) Uani 0.60 1 d PDU B 3
O12 O 0.9573(10) 0.2661(15) 0.235(4) 0.259(12) Uani 0.60 1 d PDU . 3
N11 N 0.8826(11) 0.2096(15) 0.269(3) 0.137(9) Uani 0.40 1 d PDU C 4
O15 O 0.8511(12) 0.2205(13) 0.355(3) 0.155(8) Uani 0.40 1 d PDU C 4
O16 O 0.9119(10) 0.1743(9) 0.312(3) 0.152(8) Uani 0.40 1 d PDU C 4
O17 O 0.8641(17) 0.210(2) 0.156(3) 0.221(12) Uani 0.40 1 d PDU C 4
O1W O 0.9962(7) 0.0630(10) 0.1241(13) 0.102(5) Uani 0.50 1 d PU . 5
O2W O 0.9643(13) 0.1221(17) 0.183(3) 0.172(8) Uani 0.50 1 d PU . 5
O3W O 0.9982(14) 0.0758(11) 0.2845(19) 0.129(7) Uani 0.50 1 d PU . 5
O4W O 0.9457(11) 0.1215(15) 0.291(3) 0.161(8) Uani 0.50 1 d PU . 5

loop_
_atom_site_aniso_label
_atom_site_aniso_U_11
_atom_site_aniso_U_22
_atom_site_aniso_U_33
_atom_site_aniso_U_23
_atom_site_aniso_U_13
_atom_site_aniso_U_12
Co1 0.0141(5) 0.0199(5) 0.0588(8) 0.000 -0.0009(5) 0.000
N1 0.020(2) 0.0163(19) 0.054(3) 0.0001(19) -0.002(2) 0.0000(16)
N2 0.015(2) 0.027(2) 0.060(3) 0.000(2) 0.001(2) 0.0008(17)
O1 0.030(2) 0.045(3) 0.066(3) 0.010(2) -0.004(2) -0.0059(18)
O2 0.0188(18) 0.028(2) 0.058(3) 0.0081(19) 0.0034(17) -0.0013(15)
O3 0.0242(19) 0.0239(19) 0.058(3) 0.0044(18) 0.0019(18) -0.0027(15)
C1 0.020(2) 0.023(3) 0.054(4) -0.002(2) -0.002(2) -0.001(2)
C2 0.019(2) 0.023(3) 0.049(3) -0.001(2) -0.001(2) 0.005(2)
C3 0.023(3) 0.023(3) 0.064(4) 0.003(3) -0.003(3) 0.001(2)
C4 0.023(3) 0.030(3) 0.064(4) 0.004(3) -0.002(3) -0.003(2)
C5 0.021(3) 0.025(3) 0.054(4) 0.001(2) 0.004(2) -0.004(2)
C6 0.025(3) 0.027(3) 0.049(4) 0.002(2) -0.003(2) -0.004(2)
C7 0.027(3) 0.027(3) 0.062(4) 0.002(3) -0.003(3) -0.002(2)
C8 0.023(3) 0.028(3) 0.064(4) 0.001(3) -0.005(3) -0.002(2)
C9 0.025(3) 0.026(3) 0.049(3) 0.000(3) -0.003(2) -0.001(2)
C10 0.026(3) 0.023(3) 0.052(4) 0.004(2) -0.001(2) -0.003(2)
C11 0.027(3) 0.029(3) 0.056(4) 0.004(3) -0.005(3) -0.005(2)
C12 0.023(3) 0.026(3) 0.056(4) 0.006(3) 0.000(2) -0.005(2)
C13 0.024(3) 0.029(3) 0.065(4) 0.008(3) -0.003(3) -0.002(2)
C14 0.021(2) 0.029(3) 0.052(4) 0.007(3) -0.004(2) -0.003(2)
C15 0.021(3) 0.026(3) 0.062(4) 0.005(3) 0.003(3) 0.002(2)
C16 0.022(3) 0.027(3) 0.056(4) 0.003(3) 0.001(2) 0.004(2)
C20 0.026(3) 0.038(3) 0.059(4) 0.012(3) -0.003(3) 0.000(2)
C21 0.030(3) 0.065(5) 0.104(7) 0.017(5) -0.006(4) 0.005(3)
C22 0.072(5) 0.028(3) 0.058(4) -0.003(3) 0.009(4) -0.006(3)
O4 0.037(3) 0.136(6) 0.095(5) -0.007(5) 0.008(3) -0.017(4)
C23 0.072(14) 0.018(9) 0.07(3) -0.015(8) 0.000(12) 0.000(9)
O6 0.160(14) 0.032(6) 0.071(8) 0.011(5) -0.018(8) -0.003(7)
C24 0.14(3) 0.050(17) 0.07(3) -0.020(13) 0.05(2) -0.049(19)
O5 0.093(10) 0.035(6) 0.076(9) -0.020(6) 0.008(7) -0.008(6)
N10 0.157(16) 0.150(16) 0.201(17) 0.038(15) -0.028(13) 0.121(14)
O10 0.083(8) 0.079(9) 0.169(13) -0.032(10) 0.050(8) -0.005(8)
O11 0.38(3) 0.26(3) 0.186(15) 0.02(3) 0.02(2) 0.08(3)
O12 0.170(16) 0.24(2) 0.37(3) 0.04(2) -0.099(17) 0.08(2)
N11 0.120(17) 0.100(15) 0.190(17) -0.044(16) -0.114(12) 0.009(13)
O15 0.156(19) 0.107(16) 0.201(18) -0.026(17) -0.068(15) -0.046(13)
O16 0.151(16) 0.060(11) 0.247(19) 0.000(13) -0.125(14) -0.029(10)
O17 0.24(3) 0.24(3) 0.179(17) -0.02(2) -0.113(16) 0.05(2)
O1W 0.113(11) 0.178(13) 0.015(6) -0.015(7) 0.015(6) -0.083(9)
O2W 0.180(19) 0.232(18) 0.106(14) 0.001(14) 0.003(12) 0.000(14)
O3W 0.158(14) 0.167(14) 0.063(11) -0.080(10) -0.011(15) 0.005(13)
O4W 0.152(16) 0.199(18) 0.134(15) -0.019(14) 0.029(13) 0.015(13)

loop_
_atom_type_symbol
_atom_type_description
_atom_type_scat_dispersion_real
_atom_type_scat_dispersion_imag
_atom_type_scat_source
C C 0.0033 0.0016 'International Tables Vol C Tables 4.2.6.8 and 6.1.1.4'
H H 0.0000 0.0000 'International Tables Vol C Tables 4.2.6.8 and 6.1.1.4'
N N 0.0061 0.0033 'International Tables Vol C Tables 4.2.6.8 and 6.1.1.4'
O O 0.0106 0.0060 'International Tables Vol C Tables 4.2.6.8 and 6.1.1.4'
Co Co 0.3494 0.9721 'International Tables Vol C Tables 4.2.6.8 and 6.1.1.4'

loop_
_geom_angle_atom_site_label_1
_geom_angle_atom_site_label_2
_geom_angle_atom_site_label_3
_geom_angle
_geom_angle_site_symmetry_1
_geom_angle_site_symmetry_3
O1 Co1 O1 179.5(3) 3_755 .
O1 Co1 N2 92.01(19) 3_755 3_755
O1 Co1 N2 88.34(19) . 3_755
O1 Co1 N2 88.34(19) 3_755 .
O1 Co1 N2 92.01(19) . .
N2 Co1 N2 92.4(2) 3_755 .
O1 Co1 N1 90.69(19) 3_755 .
O1 Co1 N1 88.95(18) . .
N2 Co1 N1 177.1(2) 3_755 .
N2 Co1 N1 88.86(17) . .
O1 Co1 N1 88.95(18) 3_755 3_755
O1 Co1 N1 90.69(19) . 3_755
N2 Co1 N1 88.86(17) 3_755 3_755
N2 Co1 N1 177.1(2) . 3_755
N1 Co1 N1 90.0(2) . 3_755
C1 N1 C3 116.1(5) . .
C1 N1 Co1 120.6(4) . .
C3 N1 Co1 123.3(4) . .
C15 N2 C16 117.5(5) . .
C15 N2 Co1 123.9(4) . .
C16 N2 Co1 118.6(4) . .
C9 O2 C20 115.1(5) . .
C10 O3 C22 115.4(5) . .
N1 C1 C2 123.7(6) . .
C1 C2 C5 119.5(5) . .
N1 C3 C4 124.1(6) . .
C3 C4 C5 119.7(6) . .
C4 C5 C2 116.9(5) . .
C4 C5 C6 123.9(5) . .
C2 C5 C6 119.1(5) . .
C9 C6 C7 117.9(5) . .
C9 C6 C5 122.9(5) . .
C7 C6 C5 119.2(5) . .
C8 C7 C6 121.4(6) . .
C7 C8 C11 121.3(6) . .
O2 C9 C6 119.5(5) . .
O2 C9 C10 120.0(5) . .
C6 C9 C10 120.2(5) . .
O3 C10 C11 119.3(5) . .
O3 C10 C9 119.7(5) . .
C11 C10 C9 120.9(5) . .
C8 C11 C10 118.2(5) . .
C8 C11 C12 121.0(5) . .
C10 C11 C12 120.7(5) . .
C13 C12 C14 117.4(5) . .
C13 C12 C11 120.0(5) . .
C14 C12 C11 122.6(5) . .
C12 C13 C15 119.4(6) . 8_755
C16 C14 C12 120.0(5) 8_755 .
N2 C15 C13 123.4(6) . 8_765
N2 C16 C14 122.2(5) . 8_765
O2 C20 C21 108.1(6) . .
O4 C21 C20 117.0(7) . .
O3 C22 C23 102.0(18) . .
O3 C22 C24 112(2) . .
C23 C22 C24 14(4) . .
O6 C23 C22 110(2) . .
O5 C24 C22 118(3) . .
O11 N10 O10 120.7(17) . .
O11 N10 O12 116.8(16) . .
O10 N10 O12 122.4(17) . .
N10 O12 O12 169(3) . 3_755
O15 N11 O16 110(2) . .
O15 N11 O17 111(2) . .
O16 N11 O17 126(3) . .
N11 O15 O16 34.7(11) . .
N11 O15 O17 34.9(10) . .
O16 O15 O17 65.6(12) . .
N11 O16 O15 34.9(11) . .
N11 O17 O15 34.6(11) . .
O3W O1W O3W 10(3) 3_755 .
O3W O1W O2W 61(2) 3_755 .
O3W O1W O2W 62.4(15) . .
O4W O2W O3W 95(3) . 3_755
O4W O2W O3W 72(3) . .
O3W O2W O3W 23.2(17) 3_755 .
O4W O2W O1W 120(4) . .
O3W O2W O1W 33.8(12) 3_755 .
O3W O2W O1W 55.6(15) . .
O3W O3W O1W 155(6) 3_755 3_755
O3W O3W O2W 97(5) 3_755 3_755
O1W O3W O2W 85(3) 3_755 3_755
O3W O3W O1W 15(4) 3_755 .
O1W O3W O1W 150(4) 3_755 .
O2W O3W O1W 111(3) 3_755 .
O3W O3W O2W 60(4) 3_755 .
O1W O3W O2W 145(3) 3_755 .
O2W O3W O2W 92(3) 3_755 .
O1W O3W O2W 62.0(16) . .
O3W O3W O4W 99(5) 3_755 .
O1W O3W O4W 106(2) 3_755 .
O2W O3W O4W 95(2) 3_755 .
O1W O3W O4W 97(2) . .
O2W O3W O4W 39.4(13) . .
O3W O3W O4W 61(5) 3_755 3_755
O1W O3W O4W 114(3) 3_755 3_755
O2W O3W O4W 36.2(16) 3_755 3_755
O1W O3W O4W 75.8(17) . 3_755
O2W O3W O4W 81.1(18) . 3_755
O4W O3W O4W 107(2) . 3_755
O2W O4W O3W 69(3) . .
O2W O4W O3W 49(2) . 3_755
O3W O4W O3W 19.9(11) . 3_755

loop_
_geom_bond_atom_site_label_1
_geom_bond_atom_site_label_2
_geom_bond_distance
_geom_bond_site_symmetry_2
Co1 O1 2.086(6) 3_755
Co1 O1 2.086(6) .
Co1 N2 2.147(5) 3_755
Co1 N2 2.147(5) .
Co1 N1 2.159(4) .
Co1 N1 2.159(4) 3_755
N1 C1 1.348(7) .
N1 C3 1.354(7) .
N2 C15 1.338(8) .
N2 C16 1.349(8) .
O2 C9 1.380(6) .
O2 C20 1.438(8) .
O3 C10 1.381(6) .
O3 C22 1.447(9) .
C1 C2 1.386(8) .
C2 C5 1.402(8) .
C3 C4 1.372(8) .
C4 C5 1.397(8) .
C5 C6 1.479(8) .
C6 C9 1.402(8) .
C6 C7 1.415(8) .
C7 C8 1.369(8) .
C8 C11 1.399(8) .
C9 C10 1.407(8) .
C10 C11 1.401(8) .
C11 C12 1.492(8) .
C12 C13 1.386(9) .
C12 C14 1.391(8) .
C13 C15 1.386(8) 8_755
C14 C16 1.389(7) 8_755
C15 C13 1.386(8) 8_765
C16 C14 1.389(7) 8_765
C20 C21 1.516(9) .
C21 O4 1.353(10) .
C22 C23 1.524(16) .
C22 C24 1.524(17) .
C23 O6 1.45(5) .
C24 O5 1.31(6) .
N10 O11 1.047(16) .
N10 O10 1.033(15) .
N10 O12 1.066(16) .
O12 O12 2.04(4) 3_755
N11 O15 1.075(18) .
N11 O16 1.071(17) .
N11 O17 1.082(16) .
O15 O16 1.76(2) .
O15 O17 1.77(2) .
O1W O3W 0.85(2) 3_755
O1W O3W 1.42(2) .
O1W O2W 1.52(4) .
O2W O4W 1.04(3) .
O2W O3W 1.33(4) 3_755
O2W O3W 1.53(4) .
O3W O3W 0.61(4) 3_755
O3W O1W 0.85(2) 3_755
O3W O2W 1.33(4) 3_755
O3W O4W 1.56(4) .
O3W O4W 1.76(4) 3_755
O4W O3W 1.76(4) 3_755
